data_4060648
_journal_name_full Organometallics
_journal_paper_doi 10.1021/om0508435
_journal_year 2006
_chemical_formula_sum 'C24 H34 Cl4 Ir2 N2'
_chemical_formula_weight 876.73
_space_group_IT_number 15
_symmetry_cell_setting monoclinic
_symmetry_space_group_name_Hall '-C 2yc'
_symmetry_space_group_name_H-M 'C 1 2/c 1'
_cell_angle_alpha 90.00
_cell_angle_beta 112.385(5)
_cell_angle_gamma 90.00
_cell_formula_units_Z 4
_cell_length_a 26.153(7)
_cell_length_b 7.357(2)
_cell_length_c 14.845(4)
_cell_measurement_temperature 293(2)
_cell_volume 2641.1(13)
_diffrn_ambient_temperature 293(2)
_exptl_crystal_density_diffrn 2.205
_cod_original_sg_symbol_H-M 'C 2/c'
_cod_database_code 4060648

loop_
_symmetry_equiv_pos_as_xyz
'x, y, z'
'-x, y, -z+1/2'
'x+1/2, y+1/2, z'
'-x+1/2, y+1/2, -z+1/2'
'-x, -y, -z'
'x, -y, z-1/2'
'-x+1/2, -y+1/2, -z'
'x+1/2, -y+1/2, z-1/2'

loop_
_atom_site_label
_atom_site_type_symbol
_atom_site_fract_x
_atom_site_fract_y
_atom_site_fract_z
_atom_site_U_iso_or_equiv
_atom_site_adp_type
_atom_site_occupancy
_atom_site_symmetry_multiplicity
_atom_site_calc_flag
_atom_site_refinement_flags
_atom_site_disorder_assembly
_atom_site_disorder_group
Ir1 Ir 0.120648(16) 0.07852(5) 0.20724(3) 0.03447(15) Uani 1 1 d . . .
Cl1 Cl 0.09030(13) -0.1388(4) 0.0770(2) 0.0528(7) Uani 1 1 d . . .
Cl2 Cl 0.15917(12) -0.1629(4) 0.3197(2) 0.0509(7) Uani 1 1 d . . .
C1 C 0.1180(5) 0.3195(14) 0.1224(8) 0.043(3) Uani 1 1 d . . .
C2 C 0.1715(4) 0.2354(14) 0.1500(8) 0.041(3) Uani 1 1 d . . .
C3 C 0.1970(4) 0.2310(13) 0.2543(7) 0.037(2) Uani 1 1 d . . .
C4 C 0.1582(5) 0.3137(14) 0.2909(8) 0.043(3) Uani 1 1 d . . .
C5 C 0.1109(4) 0.3687(14) 0.2114(8) 0.038(2) Uani 1 1 d . . .
C6 C 0.0787(5) 0.3598(17) 0.0204(9) 0.061(3) Uani 1 1 d . . .
H6A H 0.0871 0.4770 0.0010 0.092 Uiso 1 1 calc R . .
H6B H 0.0415 0.3595 0.0178 0.092 Uiso 1 1 calc R . .
H6C H 0.0825 0.2687 -0.0230 0.092 Uiso 1 1 calc R . .
C7 C 0.1968(5) 0.1705(17) 0.0821(8) 0.054(3) Uani 1 1 d . . .
H7A H 0.2172 0.2676 0.0684 0.081 Uiso 1 1 calc R . .
H7B H 0.1682 0.1307 0.0226 0.081 Uiso 1 1 calc R . .
H7C H 0.2212 0.0709 0.1112 0.081 Uiso 1 1 calc R . .
C8 C 0.2532(4) 0.1614(16) 0.3131(9) 0.052(3) Uani 1 1 d . . .
H8A H 0.2797 0.2573 0.3236 0.079 Uiso 1 1 calc R . .
H8B H 0.2620 0.0632 0.2790 0.079 Uiso 1 1 calc R . .
H8C H 0.2541 0.1186 0.3748 0.079 Uiso 1 1 calc R . .
C9 C 0.1700(6) 0.3453(18) 0.3965(9) 0.060(3) Uani 1 1 d . . .
H9A H 0.1869 0.4624 0.4153 0.090 Uiso 1 1 calc R . .
H9B H 0.1947 0.2528 0.4347 0.090 Uiso 1 1 calc R . .
H9C H 0.1361 0.3408 0.4072 0.090 Uiso 1 1 calc R . .
C10 C 0.0623(5) 0.4638(15) 0.2160(10) 0.059(3) Uani 1 1 d . . .
H10A H 0.0682 0.5927 0.2167 0.088 Uiso 1 1 calc R . .
H10B H 0.0571 0.4285 0.2741 0.088 Uiso 1 1 calc R . .
H10C H 0.0301 0.4321 0.1600 0.088 Uiso 1 1 calc R . .
N1 N 0.0482(3) 0.0277(11) 0.2317(6) 0.039(2) Uani 1 1 d . . .
C11 C -0.0009(4) 0.0229(15) 0.1598(8) 0.042(3) Uani 1 1 d . . .
H11A H -0.0028 0.0185 0.0960 0.051 Uiso 1 1 calc R . .
C12 C -0.0485(5) 0.0241(16) 0.1761(8) 0.048(3) Uani 1 1 d . . .
H12A H -0.0822 0.0225 0.1233 0.058 Uiso 1 1 calc R . .

loop_
_atom_site_aniso_label
_atom_site_aniso_U_11
_atom_site_aniso_U_22
_atom_site_aniso_U_33
_atom_site_aniso_U_23
_atom_site_aniso_U_13
_atom_site_aniso_U_12
Ir1 0.0332(2) 0.0359(2) 0.0397(2) 0.0038(2) 0.01997(17) 0.0012(2)
Cl1 0.0603(18) 0.0517(17) 0.0442(16) -0.0079(14) 0.0176(15) -0.0090(14)
Cl2 0.0491(16) 0.0529(17) 0.0540(17) 0.0165(14) 0.0232(15) 0.0083(14)
C1 0.046(6) 0.043(6) 0.045(6) 0.011(5) 0.022(6) -0.001(5)
C2 0.044(6) 0.039(6) 0.048(6) -0.005(5) 0.025(5) -0.012(5)
C3 0.037(5) 0.035(6) 0.043(6) -0.005(5) 0.020(5) -0.012(5)
C4 0.048(7) 0.036(6) 0.050(7) -0.004(5) 0.023(6) -0.004(5)
C5 0.043(6) 0.032(6) 0.048(6) 0.000(5) 0.027(6) 0.005(5)
C6 0.061(8) 0.058(8) 0.062(8) 0.012(7) 0.020(7) -0.008(6)
C7 0.059(8) 0.057(8) 0.050(7) -0.008(6) 0.027(6) -0.016(6)
C8 0.033(6) 0.054(7) 0.066(8) 0.000(6) 0.014(6) 0.006(5)
C9 0.075(9) 0.067(8) 0.050(7) -0.007(6) 0.035(7) 0.003(7)
C10 0.060(8) 0.038(7) 0.088(10) 0.003(6) 0.040(8) 0.013(6)
N1 0.028(4) 0.045(5) 0.046(5) 0.004(4) 0.018(4) 0.005(4)
C11 0.040(6) 0.057(7) 0.034(6) 0.005(5) 0.019(5) -0.001(5)
C12 0.041(6) 0.062(8) 0.040(6) -0.005(6) 0.013(5) -0.004(6)

loop_
_geom_bond_atom_site_label_1
_geom_bond_atom_site_label_2
_geom_bond_distance
_geom_bond_site_symmetry_2
_geom_bond_publ_flag
Ir1 N1 2.095(8) . ?
Ir1 C4 2.138(11) . ?
Ir1 C5 2.154(10) . ?
Ir1 C1 2.160(10) . ?
Ir1 C3 2.161(9) . ?
Ir1 C2 2.165(10) . ?
Ir1 Cl2 2.383(3) . ?
Ir1 Cl1 2.399(3) . ?
C1 C2 1.441(15) . ?
C1 C5 1.448(14) . ?
C1 C6 1.500(16) . ?
C2 C3 1.434(14) . ?
C2 C7 1.479(14) . ?
C3 C4 1.454(14) . ?
C3 C8 1.486(14) . ?
C4 C5 1.406(14) . ?
C4 C9 1.495(15) . ?
C5 C10 1.474(14) . ?
N1 C11 1.320(12) . ?
N1 C12 1.365(13) 2 ?
C11 C12 1.357(14) . ?
C12 N1 1.365(13) 2 ?
